data_1517357
loop_
_publ_author_name
'Abascal, Nadia C.'
'Lichtor, Phillip A.'
'Giuliano, Michael W.'
'Miller, Scott J.'

_publ_section_title
;
 Function-Oriented Investigations of a Peptide-Based Catalyst that
 Mediates Enantioselective Allylic Alcohol Epoxidation.
;
_journal_issue 11
_journal_name_full 'Chemical science (Royal Society of Chemistry : 2010)'
_journal_page_first 4504
_journal_page_last 4511
_journal_paper_doi 10.1039/C4SC01440E
_journal_volume 5
_journal_year 2014
_chemical_absolute_configuration ad
_chemical_formula_moiety 'C18 H17 Br O3'
_chemical_formula_sum 'C18 H17 Br O3'
_chemical_formula_weight 361.23
_chemical_name_systematic
; 
? 
;
_space_group_IT_number 4
_symmetry_cell_setting monoclinic
_symmetry_space_group_name_Hall 'P 2yb'
_symmetry_space_group_name_H-M 'P 1 21 1'
_atom_sites_solution_hydrogens geom
_atom_sites_solution_primary direct
_atom_sites_solution_secondary difmap
_audit_creation_method SHELXL-97
_audit_update_record
; 
? 
;
_cell_angle_alpha 90.00
_cell_angle_beta 104.755(3)
_cell_angle_gamma 90.00
_cell_formula_units_Z 2
_cell_length_a 8.4484(19)
_cell_length_b 6.0156(13)
_cell_length_c 16.494(4)
_cell_measurement_reflns_used 2117
_cell_measurement_temperature 180(2)
_cell_measurement_theta_max 24.87
_cell_measurement_theta_min 2.49
_cell_volume 810.6(3)
_computing_cell_refinement 'SAINT V7.68A (Bruker, 2005)'
_computing_data_collection 'APEX2 V2010.11-3 (Bruker, 2010)'
_computing_data_reduction
; 
SAINT V7.68A, XPREP V2005/2, SADABS V2008/2, TWINABS V2008/2 
(Bruker, 2005 & 2008) 
;
_computing_molecular_graphics
; 
SHELXTL V6.12 (Bruker, 2005), CrystalMaker v2.1.3 (CrystalMaker, 1994) 
;
_computing_publication_material 'XCIF V6.12 (Bruker, 2005)'
_computing_structure_refinement 'SHELXTL V6.12 (Bruker, 2005)'
_computing_structure_solution 'SHELXTL V6.12 (Bruker, 2005)'
_diffrn_ambient_temperature 180(2)
_diffrn_measured_fraction_theta_full 0.999
_diffrn_measured_fraction_theta_max 0.999
_diffrn_measurement_device 'Siemens Platform/ApexII CCD'
_diffrn_measurement_method 'profile data from  \w scans'
_diffrn_radiation_monochromator graphite
_diffrn_radiation_source 'normal-focus sealed tube'
_diffrn_radiation_type MoK\a
_diffrn_radiation_wavelength 0.71073
_diffrn_radiation_wavelength_id cm18cas
_diffrn_reflns_av_R_equivalents 0.0386
_diffrn_reflns_av_sigmaI/netI 0.0317
_diffrn_reflns_limit_h_max 10
_diffrn_reflns_limit_h_min -10
_diffrn_reflns_limit_k_max 7
_diffrn_reflns_limit_k_min -7
_diffrn_reflns_limit_l_max 19
_diffrn_reflns_limit_l_min -19
_diffrn_reflns_number 11991
_diffrn_reflns_theta_full 25.37
_diffrn_reflns_theta_max 25.37
_diffrn_reflns_theta_min 2.49
_exptl_absorpt_coefficient_mu 2.545
_exptl_absorpt_correction_T_max 0.8350
_exptl_absorpt_correction_T_min 0.5003
_exptl_absorpt_correction_type integration
_exptl_absorpt_process_details 'SHELXTL/XPREP V2005/2 (Bruker, 2005)'
_exptl_crystal_colour colourless
_exptl_crystal_density_diffrn 1.480
_exptl_crystal_density_method 'not measured'
_exptl_crystal_description prism
_exptl_crystal_F_000 368
_exptl_crystal_id cm18cas
_exptl_crystal_preparation
; 
The data crystal was mounted using oil (Parantone-N, Exxon) to a 
0.3 mm cryo-loop (Hampton Research) with the (-1 1 -4) scattering 
planes roughly normal to the spindle axis. 
;
_exptl_crystal_size_max 0.334
_exptl_crystal_size_mid 0.237
_exptl_crystal_size_min 0.098
_refine_diff_density_max 0.318
_refine_diff_density_min -0.395
_refine_diff_density_rms 0.042
_refine_ls_abs_structure_details 'Flack (1983),  1287 Friedels'
_refine_ls_abs_structure_Flack -0.008(7)
_refine_ls_extinction_method none
_refine_ls_goodness_of_fit_ref 1.022
_refine_ls_hydrogen_treatment noref
_refine_ls_matrix_type full
_refine_ls_number_parameters 200
_refine_ls_number_reflns 2923
_refine_ls_number_restraints 1
_refine_ls_restrained_S_all 1.022
_refine_ls_R_factor_all 0.0281
_refine_ls_R_factor_gt 0.0250
_refine_ls_shift/su_max 0.001
_refine_ls_shift/su_mean 0.000
_refine_ls_structure_factor_coef Fsqd
_refine_ls_weighting_details 'calc w=1/[\s^2^(Fo^2^)+(0.0323P)^2^+0.0946P] where P=(Fo^2^+2Fc^2^)/3'
_refine_ls_weighting_scheme calc
_refine_ls_wR_factor_gt 0.0583
_refine_ls_wR_factor_ref 0.0599
_reflns_number_gt 2761
_reflns_number_total 2923
_reflns_threshold_expression >2sigma(I)
_cod_data_source_file c4sc01440e3.cif
_cod_data_source_block cm18cas
_cod_depositor_comments
;
The following automatic conversions were performed:

'_symmetry_cell_setting' value 'Monoclinic' changed to 'monoclinic'
according to
/usr/data/users/saulius/crontab/automatic-downloads/rss-feeds/RSC/lib/dictionaries/cif_core.dic
dictionary named 'cif_core.dic' version 2.4.2 from 2011-04-26.

Automatic conversion script
Id: cif_fix_values 2281 2013-09-26 08:29:07Z andrius 

 Adding full bibliography for 1517357.cif.

 Adding full bibliography for 1517357.cif.
;
_cod_original_sg_symbol_Hall 'P 2yb '
_cod_original_sg_symbol_H-M 'P2(1)   '
_cod_database_code 1517357

loop_
_symmetry_equiv_pos_as_xyz
'x, y, z'
'-x, y+1/2, -z'

loop_
_atom_site_label
_atom_site_type_symbol
_atom_site_fract_x
_atom_site_fract_y
_atom_site_fract_z
_atom_site_U_iso_or_equiv
_atom_site_adp_type
_atom_site_occupancy
_atom_site_symmetry_multiplicity
_atom_site_calc_flag
_atom_site_refinement_flags
Br1 Br -0.34303(3) 0.96516(6) 0.539256(16) 0.04694(10) Uani 1 1 d .
O1 O 0.3278(2) 0.3278(3) 0.69952(11) 0.0312(4) Uani 1 1 d .
O2 O 0.48825(19) 0.1423(3) 0.88299(10) 0.0282(4) Uani 1 1 d .
O3 O 0.4608(2) 0.6375(3) 0.67746(11) 0.0365(4) Uani 1 1 d .
C1 C 0.5912(2) -0.0337(5) 0.86364(12) 0.0245(4) Uani 1 1 d .
C2 C 0.4539(3) 0.0572(4) 0.79796(14) 0.0253(5) Uani 1 1 d .
H2 H 0.3555 -0.0407 0.7804 0.030 Uiso 1 1 calc R
C3 C 0.4816(3) 0.2127(4) 0.73283(16) 0.0305(6) Uani 1 1 d .
H3A H 0.5693 0.3200 0.7577 0.037 Uiso 1 1 calc R
H3B H 0.5141 0.1296 0.6878 0.037 Uiso 1 1 calc R
C4 C 0.3351(3) 0.5395(4) 0.67484(14) 0.0257(6) Uani 1 1 d .
C5 C 0.1689(3) 0.6369(4) 0.64393(14) 0.0259(5) Uani 1 1 d .
C6 C 0.0281(3) 0.5301(4) 0.65322(15) 0.0315(6) Uani 1 1 d .
H6 H 0.0367 0.3899 0.6805 0.038 Uiso 1 1 calc R
C7 C -0.1251(3) 0.6276(5) 0.62273(15) 0.0317(6) Uani 1 1 d .
H7 H -0.2212 0.5553 0.6291 0.038 Uiso 1 1 calc R
C8 C -0.1347(3) 0.8307(4) 0.58317(14) 0.0307(6) Uani 1 1 d .
C9 C 0.0029(3) 0.9422(5) 0.57311(13) 0.0306(5) Uani 1 1 d .
H9 H -0.0065 1.0827 0.5460 0.037 Uiso 1 1 calc R
C10 C 0.1551(3) 0.8426(4) 0.60385(14) 0.0285(5) Uani 1 1 d .
H10 H 0.2508 0.9158 0.5974 0.034 Uiso 1 1 calc R
C11 C 0.7616(3) 0.0386(4) 0.86436(13) 0.0265(5) Uani 1 1 d .
C12 C 0.8467(3) -0.0729(5) 0.81484(15) 0.0384(7) Uani 1 1 d .
H12 H 0.7977 -0.1956 0.7815 0.046 Uiso 1 1 calc R
C13 C 1.0033(3) -0.0048(7) 0.81409(17) 0.0490(8) Uani 1 1 d .
H13 H 1.0609 -0.0810 0.7800 0.059 Uiso 1 1 calc R
C14 C 1.0759(3) 0.1727(6) 0.86240(19) 0.0458(7) Uani 1 1 d .
H14 H 1.1834 0.2178 0.8618 0.055 Uiso 1 1 calc R
C15 C 0.9923(3) 0.2842(5) 0.91139(17) 0.0387(6) Uani 1 1 d .
H15 H 1.0421 0.4069 0.9445 0.046 Uiso 1 1 calc R
C16 C 0.8355(3) 0.2185(4) 0.91281(15) 0.0302(5) Uani 1 1 d .
H16 H 0.7785 0.2961 0.9468 0.036 Uiso 1 1 calc R
C17 C 0.5770(3) -0.2564(4) 0.90358(16) 0.0303(5) Uani 1 1 d .
H17A H 0.6456 -0.2529 0.9620 0.036 Uiso 1 1 calc R
H17B H 0.6232 -0.3713 0.8732 0.036 Uiso 1 1 calc R
C18 C 0.4059(3) -0.3273(5) 0.90524(16) 0.0363(6) Uani 1 1 d .
H18A H 0.4119 -0.4620 0.9393 0.055 Uiso 1 1 calc R
H18B H 0.3415 -0.3576 0.8479 0.055 Uiso 1 1 calc R
H18C H 0.3536 -0.2081 0.9296 0.055 Uiso 1 1 calc R

loop_
_atom_site_aniso_label
_atom_site_aniso_U_11
_atom_site_aniso_U_22
_atom_site_aniso_U_33
_atom_site_aniso_U_23
_atom_site_aniso_U_13
_atom_site_aniso_U_12
Br1 0.03434(13) 0.0602(2) 0.04787(15) 0.01651(16) 0.01340(10) 0.01691(15)
O1 0.0240(8) 0.0243(10) 0.0415(10) 0.0093(8) 0.0016(7) 0.0011(7)
O2 0.0238(8) 0.0257(9) 0.0360(9) -0.0021(7) 0.0090(7) 0.0053(7)
O3 0.0288(9) 0.0341(11) 0.0451(10) 0.0063(9) 0.0068(7) -0.0055(8)
C1 0.0234(9) 0.0242(11) 0.0256(9) -0.0032(12) 0.0055(7) 0.0042(12)
C2 0.0223(11) 0.0227(12) 0.0309(12) -0.0007(9) 0.0065(9) 0.0005(9)
C3 0.0218(11) 0.0317(15) 0.0371(14) 0.0043(11) 0.0057(10) 0.0021(10)
C4 0.0300(13) 0.0249(15) 0.0210(11) -0.0017(9) 0.0044(9) -0.0005(10)
C5 0.0294(12) 0.0245(13) 0.0227(11) -0.0012(10) 0.0046(9) 0.0017(10)
C6 0.0343(12) 0.0284(16) 0.0322(12) 0.0017(10) 0.0093(10) -0.0028(10)
C7 0.0289(12) 0.0335(15) 0.0351(13) 0.0020(11) 0.0125(10) 0.0025(11)
C8 0.0340(13) 0.0322(15) 0.0257(12) -0.0011(11) 0.0071(10) 0.0090(11)
C9 0.0379(11) 0.0248(14) 0.0275(10) 0.0047(12) 0.0057(9) 0.0061(13)
C10 0.0323(12) 0.0255(14) 0.0270(12) 0.0000(10) 0.0065(10) -0.0038(10)
C11 0.0221(10) 0.0290(15) 0.0264(11) 0.0007(9) 0.0026(9) 0.0054(9)
C12 0.0279(11) 0.043(2) 0.0443(13) -0.0198(13) 0.0097(10) -0.0022(13)
C13 0.0282(11) 0.065(2) 0.0562(15) -0.0207(18) 0.0156(11) 0.0010(15)
C14 0.0201(12) 0.061(2) 0.0556(17) -0.0113(15) 0.0093(11) -0.0047(13)
C15 0.0280(12) 0.0393(17) 0.0444(15) -0.0095(13) 0.0010(11) -0.0036(12)
C16 0.0276(12) 0.0303(14) 0.0326(13) -0.0039(11) 0.0072(10) 0.0050(10)
C17 0.0331(13) 0.0271(14) 0.0305(13) 0.0012(11) 0.0079(10) 0.0053(11)
C18 0.0433(15) 0.0287(15) 0.0392(14) 0.0043(12) 0.0145(12) -0.0020(12)

loop_
_atom_type_symbol
_atom_type_description
_atom_type_scat_dispersion_real
_atom_type_scat_dispersion_imag
_atom_type_scat_source
C C 0.0033 0.0016 'International Tables Vol C Tables 4.2.6.8 and 6.1.1.4'
H H 0.0000 0.0000 'International Tables Vol C Tables 4.2.6.8 and 6.1.1.4'
O O 0.0106 0.0060 'International Tables Vol C Tables 4.2.6.8 and 6.1.1.4'
Br Br -0.2901 2.4595 'International Tables Vol C Tables 4.2.6.8 and 6.1.1.4'

loop_
_exptl_crystal_face_index_h
_exptl_crystal_face_index_k
_exptl_crystal_face_index_l
_exptl_crystal_face_perp_dist
1.00 0.00 -1.00 0.0610
-1.00 0.00 1.00 0.1020
0.00 1.00 0.00 0.1550
0.00 -1.00 0.00 0.1670
0.00 0.00 1.00 0.0260
0.00 0.00 -1.00 0.0490

loop_
_geom_angle_atom_site_label_1
_geom_angle_atom_site_label_2
_geom_angle_atom_site_label_3
_geom_angle
C4 O1 C3 117.5(2)
C2 O2 C1 61.01(13)
O2 C1 C2 59.33(14)
O2 C1 C11 114.4(2)
C2 C1 C11 118.1(2)
O2 C1 C17 115.53(18)
C2 C1 C17 120.9(2)
C11 C1 C17 115.83(19)
O2 C2 C1 59.67(14)
O2 C2 C3 116.5(2)
C1 C2 C3 121.6(2)
O2 C2 H2 115.7
C1 C2 H2 115.7
C3 C2 H2 115.7
O1 C3 C2 106.45(18)
O1 C3 H3A 110.4
C2 C3 H3A 110.4
O1 C3 H3B 110.4
C2 C3 H3B 110.4
H3A C3 H3B 108.6
O3 C4 O1 124.1(2)
O3 C4 C5 124.5(2)
O1 C4 C5 111.5(2)
C10 C5 C6 119.4(2)
C10 C5 C4 118.1(2)
C6 C5 C4 122.6(2)
C7 C6 C5 120.4(2)
C7 C6 H6 119.8
C5 C6 H6 119.8
C8 C7 C6 118.8(2)
C8 C7 H7 120.6
C6 C7 H7 120.6
C7 C8 C9 122.3(2)
C7 C8 Br1 119.61(19)
C9 C8 Br1 118.1(2)
C8 C9 C10 118.2(3)
C8 C9 H9 120.9
C10 C9 H9 120.9
C9 C10 C5 120.9(2)
C9 C10 H10 119.6
C5 C10 H10 119.6
C12 C11 C16 119.2(2)
C12 C11 C1 119.6(2)
C16 C11 C1 121.2(2)
C13 C12 C11 120.0(3)
C13 C12 H12 120.0
C11 C12 H12 120.0
C14 C13 C12 120.6(3)
C14 C13 H13 119.7
C12 C13 H13 119.7
C15 C14 C13 119.8(2)
C15 C14 H14 120.1
C13 C14 H14 120.1
C14 C15 C16 120.4(3)
C14 C15 H15 119.8
C16 C15 H15 119.8
C15 C16 C11 120.1(2)
C15 C16 H16 120.0
C11 C16 H16 120.0
C1 C17 C18 116.1(2)
C1 C17 H17A 108.3
C18 C17 H17A 108.3
C1 C17 H17B 108.3
C18 C17 H17B 108.3
H17A C17 H17B 107.4
C17 C18 H18A 109.5
C17 C18 H18B 109.5
H18A C18 H18B 109.5
C17 C18 H18C 109.5
H18A C18 H18C 109.5
H18B C18 H18C 109.5

loop_
_geom_bond_atom_site_label_1
_geom_bond_atom_site_label_2
_geom_bond_distance
Br1 C8 1.904(2)
O1 C4 1.343(3)
O1 C3 1.451(3)
O2 C2 1.451(3)
O2 C1 1.456(3)
O3 C4 1.206(3)
C1 C2 1.476(3)
C1 C11 1.501(3)
C1 C17 1.511(4)
C2 C3 1.487(3)
C2 H2 1.0000
C3 H3A 0.9900
C3 H3B 0.9900
C4 C5 1.486(3)
C5 C10 1.394(4)
C5 C6 1.394(3)
C6 C7 1.393(3)
C6 H6 0.9500
C7 C8 1.378(4)
C7 H7 0.9500
C8 C9 1.388(4)
C9 C10 1.392(3)
C9 H9 0.9500
C10 H10 0.9500
C11 C12 1.390(3)
C11 C16 1.395(3)
C12 C13 1.388(4)
C12 H12 0.9500
C13 C14 1.379(4)
C13 H13 0.9500
C14 C15 1.376(4)
C14 H14 0.9500
C15 C16 1.388(4)
C15 H15 0.9500
C16 H16 0.9500
C17 C18 1.514(4)
C17 H17A 0.9900
C17 H17B 0.9900
C18 H18A 0.9800
C18 H18B 0.9800
C18 H18C 0.9800

loop_
_geom_torsion_atom_site_label_1
_geom_torsion_atom_site_label_2
_geom_torsion_atom_site_label_3
_geom_torsion_atom_site_label_4
_geom_torsion
C2 O2 C1 C11 109.4(2)
C2 O2 C1 C17 -112.3(2)
C1 O2 C2 C3 -112.8(2)
C11 C1 C2 O2 -103.1(3)
C17 C1 C2 O2 103.2(2)
O2 C1 C2 C3 104.3(2)
C11 C1 C2 C3 1.2(4)
C17 C1 C2 C3 -152.4(2)
C4 O1 C3 C2 146.8(2)
O2 C2 C3 O1 -90.7(2)
C1 C2 C3 O1 -159.9(2)
C3 O1 C4 O3 1.2(3)
C3 O1 C4 C5 -178.8(2)
O3 C4 C5 C10 10.0(3)
O1 C4 C5 C10 -170.0(2)
O3 C4 C5 C6 -170.4(2)
O1 C4 C5 C6 9.7(3)
C10 C5 C6 C7 0.0(4)
C4 C5 C6 C7 -179.6(2)
C5 C6 C7 C8 0.2(4)
C6 C7 C8 C9 -0.4(4)
C6 C7 C8 Br1 178.95(18)
C7 C8 C9 C10 0.5(4)
Br1 C8 C9 C10 -178.90(17)
C8 C9 C10 C5 -0.3(4)
C6 C5 C10 C9 0.0(4)
C4 C5 C10 C9 179.7(2)
O2 C1 C11 C12 -152.5(2)
C2 C1 C11 C12 -85.7(3)
C17 C1 C11 C12 69.3(3)
O2 C1 C11 C16 26.4(3)
C2 C1 C11 C16 93.2(3)
C17 C1 C11 C16 -111.8(3)
C16 C11 C12 C13 0.0(4)
C1 C11 C12 C13 178.9(3)
C11 C12 C13 C14 0.2(5)
C12 C13 C14 C15 -0.4(5)
C13 C14 C15 C16 0.3(5)
C14 C15 C16 C11 -0.1(4)
C12 C11 C16 C15 -0.1(4)
C1 C11 C16 C15 -179.0(2)
O2 C1 C17 C18 40.6(3)
C2 C1 C17 C18 -27.5(3)
C11 C1 C17 C18 178.3(2)
